data_7058901
loop_
_publ_author_name
'Zheng, Teng-Fei'
'Tian, Xue-Mei'
'Wu, Lin-Hui'
'Liu, Sui-Jun'
'Yao, Shu-Li'
'He, Kun-Huan'
'Huang, Hai-Ping'
'Liao, Jinsheng'
'Chen, Jing-Lin'
'Wen, He-Rui'

_publ_section_title
;
 Two GdIII complexes with different structures and magnetocaloric
 properties induced by metal ion sources
;
_journal_name_full 'New Journal of Chemistry'
_journal_paper_doi 10.1039/C9NJ04984C
_journal_year 2019
_chemical_formula_moiety 'C8 H12 Gd O12, 2(H2 O)'
_chemical_formula_sum 'C8 H17 Gd O14'
_chemical_formula_weight 494.46
_space_group_crystal_system monoclinic
_space_group_IT_number 13
_space_group_name_Hall '-P 2yac'
_space_group_name_H-M_alt 'P 1 2/n 1'
_symmetry_space_group_name_Hall '-P 2yac'
_symmetry_space_group_name_H-M 'P 1 2/n 1'
_atom_sites_solution_hydrogens mixed
_atom_sites_solution_primary direct
_audit_creation_date 2019-10-21
_audit_creation_method
;
Olex2 1.2
(compiled 2018.05.29 svn.r3508 for OlexSys, GUI svn.r5506)
;
_audit_update_record
;
2019-10-21 deposited with the CCDC.    2019-10-23 downloaded from the CCDC.
;
_cell_angle_alpha 90
_cell_angle_beta 95.511(4)
_cell_angle_gamma 90
_cell_formula_units_Z 2
_cell_length_a 10.0354(17)
_cell_length_b 5.9271(10)
_cell_length_c 11.7386(19)
_cell_measurement_reflns_used 7204
_cell_measurement_temperature 298(2)
_cell_measurement_theta_max 27.27
_cell_measurement_theta_min 3.44
_cell_volume 695.0(2)
_computing_cell_refinement 'SAINT v8.34A (Bruker, 2013)'
_computing_data_collection 'Bruker APEX3'
_computing_data_reduction 'SAINT v8.34A (Bruker, 2013)'
_computing_molecular_graphics 'Olex2 (Dolomanov et al., 2009)'
_computing_publication_material 'Olex2 (Dolomanov et al., 2009)'
_computing_structure_refinement 'ShelXL (Sheldrick, 2015)'
_computing_structure_solution 'SIR2004 (Burla et al.,  2007)'
_diffrn_ambient_temperature 298(2)
_diffrn_measured_fraction_theta_full 0.998
_diffrn_measured_fraction_theta_max 0.998
_diffrn_measurement_device_type 'D8 QUEST'
_diffrn_measurement_method 'phi and omega scans'
_diffrn_radiation_monochromator graphite
_diffrn_radiation_type MoK\a
_diffrn_radiation_wavelength 0.71073
_diffrn_reflns_av_R_equivalents 0.0369
_diffrn_reflns_av_unetI/netI 0.0260
_diffrn_reflns_Laue_measured_fraction_full 0.998
_diffrn_reflns_Laue_measured_fraction_max 0.998
_diffrn_reflns_limit_h_max 12
_diffrn_reflns_limit_h_min -12
_diffrn_reflns_limit_k_max 7
_diffrn_reflns_limit_k_min -7
_diffrn_reflns_limit_l_max 15
_diffrn_reflns_limit_l_min -15
_diffrn_reflns_number 8225
_diffrn_reflns_point_group_measured_fraction_full 0.998
_diffrn_reflns_point_group_measured_fraction_max 0.998
_diffrn_reflns_theta_full 25.242
_diffrn_reflns_theta_max 27.282
_diffrn_reflns_theta_min 3.437
_exptl_absorpt_coefficient_mu 4.851
_exptl_absorpt_correction_T_max 0.365
_exptl_absorpt_correction_T_min 0.324
_exptl_absorpt_correction_type multi-scan
_exptl_absorpt_process_details
;
SADABS-2016/2 (Bruker,2016) was used for absorption correction.
;
_exptl_crystal_colour colourless
_exptl_crystal_density_diffrn 2.363
_exptl_crystal_density_method 'not measured'
_exptl_crystal_description block
_exptl_crystal_F_000 482
_exptl_crystal_size_max 0.3
_exptl_crystal_size_mid 0.27
_exptl_crystal_size_min 0.24
_refine_diff_density_max 3.753
_refine_diff_density_min -1.336
_refine_diff_density_rms 0.205
_refine_ls_extinction_method none
_refine_ls_goodness_of_fit_ref 1.102
_refine_ls_hydrogen_treatment mixed
_refine_ls_matrix_type full
_refine_ls_number_parameters 111
_refine_ls_number_reflns 1561
_refine_ls_number_restraints 5
_refine_ls_restrained_S_all 1.102
_refine_ls_R_factor_all 0.0346
_refine_ls_R_factor_gt 0.0329
_refine_ls_shift/su_max 0.001
_refine_ls_shift/su_mean 0.000
_refine_ls_structure_factor_coef Fsqd
_refine_ls_weighting_details 'w=1/[\s^2^(Fo^2^)+(0.0528P)^2^+3.3229P] where P=(Fo^2^+2Fc^2^)/3'
_refine_ls_weighting_scheme calc
_refine_ls_wR_factor_gt 0.0862
_refine_ls_wR_factor_ref 0.0876
_reflns_Friedel_coverage 0.000
_reflns_number_gt 1484
_reflns_number_total 1561
_reflns_threshold_expression 'I > 2\s(I)'
_cod_data_source_file c9nj04984c2.cif
_cod_data_source_block 1
_cod_depositor_comments
;
The following automatic conversions were performed:

'_exptl_absorpt_correction_type' value 'Multi-scan' changed to
'multi-scan' according to
/home/data/users/saulius/crontab/automatic-downloads/rss-feeds/RSC/lib/dictionaries/cif_core.dic
dictionary named 'cif_core.dic' version 2.4.2 from 2011-04-26.

Automatic conversion script
Id: cif_fix_values 4973 2017-02-22 13:04:09Z antanas 
;
_cod_database_code 7058901
_shelx_shelxl_version_number 2017/1
_shelx_space_group_comment
;
The symmetry employed for this shelxl refinement is uniquely defined
by the following loop, which should always be used as a source of
symmetry information in preference to the above space-group names.
They are only intended as comments.
;
_shelx_estimated_absorpt_t_max 0.389
_shelx_estimated_absorpt_t_min 0.324
_olex2_refinement_description
;
1. Fixed Uiso
 At 1.2 times of:
  All C(H) groups, {H1WA,H1WB} of O2W, All C(H,H) groups
 At 1.5 times of:
  All O(H) groups, {H2WA,H2WB} of O2W
2. Restrained distances
 O3-H3
 0.85 with sigma of 0.01
 O1W-H1WA = O1W-H1WB
 0.85 with sigma of 0.01
 C2-H3
 1.922261 with sigma of 0.02
 Gd1-H3
 3.066138 with sigma of 0.02
3.a Free rotating group:
 O2W(H1WA,H1WB,H2WA,H2WB)
3.b Ternary CH refined with riding coordinates:
 C2(H2)
3.c Secondary CH2 refined with riding coordinates:
 C3(H3A,H3B)
;
_olex2_submission_special_instructions 'No special instructions were received'

loop_
_space_group_symop_operation_xyz
'x, y, z'
'-x+1/2, y, -z+1/2'
'-x, -y, -z'
'x-1/2, -y, z-1/2'

loop_
_atom_site_label
_atom_site_type_symbol
_atom_site_fract_x
_atom_site_fract_y
_atom_site_fract_z
_atom_site_U_iso_or_equiv
_atom_site_adp_type
_atom_site_occupancy
_atom_site_site_symmetry_order
_atom_site_calc_flag
_atom_site_refinement_flags_posn
_atom_site_refinement_flags_adp
_atom_site_refinement_flags_occupancy
O1 O 0.3556(3) 0.5664(6) 0.8499(3) 0.0180(6) Uani 1 1 d . . .
C1 C 0.3499(4) 0.5567(8) 0.9565(4) 0.0138(8) Uani 1 1 d . . .
O3 O 0.3385(4) 0.9572(5) 0.9401(3) 0.0185(7) Uani 1 1 d D . .
H3 H 0.356(6) 1.080(3) 0.9773(18) 0.028 Uiso 1 1 d DR . .
C2 C 0.3251(5) 0.7745(7) 1.0202(4) 0.0158(8) Uani 1 1 d D . .
H2 H 0.394928 0.791102 1.086443 0.019 Uiso 1 1 calc R . .
C3 C 0.1867(5) 0.7759(8) 1.0641(4) 0.0202(9) Uani 1 1 d . . .
H3A H 0.183168 0.650672 1.119530 0.024 Uiso 1 1 calc R . .
H3B H 0.177244 0.918285 1.106625 0.024 Uiso 1 1 calc R . .
Gd1 Gd 0.250000 0.87575(5) 0.750000 0.01627(13) Uani 1 2 d DS T P
O2 O 0.3634(4) 0.3801(5) 1.0149(3) 0.0183(7) Uani 1 1 d . . .
O4 O 0.0864(3) 0.7454(6) 0.8689(3) 0.0179(6) Uani 1 1 d . . .
O1W O 0.1077(4) 1.1858(6) 0.7761(3) 0.0232(7) Uani 1 1 d D . .
C4 C 0.0663(5) 0.7540(7) 0.9759(4) 0.0155(8) Uani 1 1 d . . .
O5 O -0.0458(3) 0.7475(6) 1.0091(3) 0.0224(7) Uani 1 1 d . . .
O2W O 0.1357(5) 0.2795(16) 0.2682(4) 0.079(2) Uani 1 1 d . . .
H1WA H 0.113164 1.304897 0.736759 0.094 Uiso 1 1 d DG . .
H1WB H 0.087377 1.237950 0.839971 0.094 Uiso 1 1 d DG . .
H2WA H 0.109197 0.277963 0.336669 0.118 Uiso 1 1 d G . .
H2WB H 0.066306 0.276663 0.217751 0.118 Uiso 1 1 d G . .

loop_
_atom_site_aniso_label
_atom_site_aniso_U_11
_atom_site_aniso_U_22
_atom_site_aniso_U_33
_atom_site_aniso_U_23
_atom_site_aniso_U_13
_atom_site_aniso_U_12
O1 0.0247(17) 0.0171(14) 0.0122(15) -0.0018(12) 0.0021(12) 0.0045(13)
C1 0.0103(18) 0.0161(19) 0.0146(19) -0.0008(16) -0.0007(15) 0.0011(16)
O3 0.0304(18) 0.0120(15) 0.0125(15) -0.0014(12) -0.0003(13) -0.0053(13)
C2 0.021(2) 0.0128(19) 0.0128(19) -0.0010(16) -0.0012(16) 0.0004(16)
C3 0.023(2) 0.024(2) 0.014(2) 0.0000(17) 0.0036(17) 0.0041(18)
Gd1 0.01962(19) 0.01567(19) 0.01324(19) 0.000 0.00010(12) 0.000
O2 0.0235(17) 0.0147(16) 0.0164(16) 0.0017(11) 0.0005(13) -0.0010(12)
O4 0.0168(15) 0.0225(16) 0.0147(15) 0.0011(12) 0.0025(12) -0.0030(13)
O1W 0.0302(19) 0.0167(15) 0.0243(18) 0.0030(14) 0.0111(15) 0.0045(14)
C4 0.021(2) 0.0099(18) 0.017(2) 0.0018(15) 0.0050(17) 0.0009(15)
O5 0.0225(17) 0.0213(17) 0.0249(18) 0.0004(13) 0.0104(14) -0.0007(14)
O2W 0.033(3) 0.181(7) 0.023(2) -0.032(4) 0.004(2) -0.016(4)

loop_
_atom_type_symbol
_atom_type_description
_atom_type_scat_dispersion_real
_atom_type_scat_dispersion_imag
_atom_type_scat_source
C C 0.0033 0.0016 'International Tables Vol C Tables 4.2.6.8 and 6.1.1.4'
H H 0.0000 0.0000 'International Tables Vol C Tables 4.2.6.8 and 6.1.1.4'
Gd Gd -0.1653 3.9035 'International Tables Vol C Tables 4.2.6.8 and 6.1.1.4'
O O 0.0106 0.0060 'International Tables Vol C Tables 4.2.6.8 and 6.1.1.4'

loop_
_geom_angle_atom_site_label_1
_geom_angle_atom_site_label_2
_geom_angle_atom_site_label_3
_geom_angle
_geom_angle_site_symmetry_1
_geom_angle_site_symmetry_3
C1 O1 Gd1 117.8(3) . .
O1 C1 C2 118.3(4) . .
O2 C1 O1 124.7(4) . .
O2 C1 C2 117.0(4) . .
C2 O3 Gd1 114.2(2) . .
C1 C2 C3 111.5(4) . .
O3 C2 C1 106.5(4) . .
O3 C2 C3 111.0(4) . .
C4 C3 C2 117.4(4) . .
O1 Gd1 O1 78.68(17) . 2_556
O1 Gd1 O4 74.85(11) 2_556 .
O1 Gd1 O4 76.10(12) 2_556 2_556
O1 Gd1 O4 76.10(12) . .
O1 Gd1 O4 74.85(11) . 2_556
O3 Gd1 O1 65.34(12) 2_556 2_556
O3 Gd1 O1 137.08(11) 2_556 .
O3 Gd1 O1 137.08(11) . 2_556
O3 Gd1 O1 65.34(11) . .
O3 Gd1 O3 156.49(16) . 2_556
O3 Gd1 O4 113.60(12) 2_556 .
O3 Gd1 O4 74.44(11) . .
O3 Gd1 O4 113.60(12) . 2_556
O3 Gd1 O4 74.44(11) 2_556 2_556
O4 Gd1 O4 142.16(16) 2_556 .
O1W Gd1 O1 141.57(12) 2_556 2_556
O1W Gd1 O1 141.57(12) . .
O1W Gd1 O1 114.72(13) . 2_556
O1W Gd1 O1 114.72(13) 2_556 .
O1W Gd1 O3 77.73(12) 2_556 .
O1W Gd1 O3 84.03(13) 2_556 2_556
O1W Gd1 O3 77.73(12) . 2_556
O1W Gd1 O3 84.03(13) . .
O1W Gd1 O4 141.85(12) 2_556 .
O1W Gd1 O4 73.59(12) 2_556 2_556
O1W Gd1 O4 141.85(12) . 2_556
O1W Gd1 O4 73.59(12) . .
O1W Gd1 O1W 78.06(18) . 2_556
C4 O4 Gd1 137.5(3) . .
O4 C4 C3 118.5(4) . .
O5 C4 C3 118.7(4) . .
O5 C4 O4 122.8(4) . .

loop_
_geom_bond_atom_site_label_1
_geom_bond_atom_site_label_2
_geom_bond_distance
_geom_bond_site_symmetry_2
O1 C1 1.259(5) .
O1 Gd1 2.371(3) .
C1 C2 1.524(6) .
C1 O2 1.252(6) .
O3 C2 1.449(5) .
O3 Gd1 2.371(3) .
C2 C3 1.528(6) .
C3 C4 1.519(6) .
Gd1 O4 2.383(3) .
Gd1 O4 2.383(3) 2_556
Gd1 O1W 2.365(4) 2_556
Gd1 O1W 2.365(3) .
O4 C4 1.293(5) .
C4 O5 1.226(6) .
